data_7114796
loop_
_publ_author_name
'Lawrence, Joshua D.'
'Li, Hongxiang'
'Rauchfuss, Thomas B.'

_publ_section_title
;
 Beyond Fe-only hydrogenases: N-functionalized 2-aza-1,3-dithiolates
 Fe2[(SCH2)2NR](CO)x (x = 5, 6)
;
_journal_issue 16
_journal_name_full 'Chemical Communications'
_journal_page_first 1482
_journal_paper_doi 10.1039/b104195a
_journal_year 2001
_chemical_formula_sum 'C10 H9 Fe2 N O5 S2'
_chemical_formula_weight 399.00
_chemical_name_systematic
; 
? 
;
_space_group_IT_number 14
_symmetry_cell_setting monoclinic
_symmetry_space_group_name_Hall '-P 2yn'
_symmetry_space_group_name_H-M 'P 1 21/n 1'
_atom_sites_solution_hydrogens geom
_atom_sites_solution_primary direct
_atom_sites_solution_secondary difmap
_audit_creation_method SHELXL-97
_cell_angle_alpha 90.00
_cell_angle_beta 91.324(2)
_cell_angle_gamma 90.00
_cell_formula_units_Z 4
_cell_length_a 10.7450(13)
_cell_length_b 9.4727(11)
_cell_length_c 14.1176(16)
_cell_measurement_temperature 193(2)
_cell_volume 1436.6(3)
_computing_cell_refinement 'Bruker SMART'
_computing_data_collection 'Bruker SMART'
_computing_data_reduction 'Bruker SHELXTL'
_computing_molecular_graphics 'Bruker SHELXTL'
_computing_publication_material 'Bruker SHELXTL'
_computing_structure_refinement 'SHELXL-97 (Sheldrick, 1997)'
_computing_structure_solution 'SHELXS-97 (Sheldrick, 1990)'
_diffrn_ambient_temperature 193(2)
_diffrn_measured_fraction_theta_full 0.928
_diffrn_measured_fraction_theta_max 0.928
_diffrn_measurement_device_type 'CCD area detector'
_diffrn_measurement_method 'phi and omega scans'
_diffrn_radiation_monochromator graphite
_diffrn_radiation_source 'fine-focus sealed tube'
_diffrn_radiation_type MoK\a
_diffrn_radiation_wavelength 0.71073
_diffrn_reflns_av_R_equivalents 0.0763
_diffrn_reflns_av_sigmaI/netI 0.0888
_diffrn_reflns_limit_h_max 13
_diffrn_reflns_limit_h_min -14
_diffrn_reflns_limit_k_max 12
_diffrn_reflns_limit_k_min -12
_diffrn_reflns_limit_l_max 17
_diffrn_reflns_limit_l_min -17
_diffrn_reflns_number 11960
_diffrn_reflns_theta_full 27.99
_diffrn_reflns_theta_max 27.99
_diffrn_reflns_theta_min 2.36
_exptl_absorpt_coefficient_mu 2.324
_exptl_absorpt_correction_T_max 0.9990
_exptl_absorpt_correction_T_min 0.7248
_exptl_absorpt_correction_type empirical
_exptl_crystal_colour red
_exptl_crystal_density_diffrn 1.845
_exptl_crystal_density_method 'not measured'
_exptl_crystal_description platy
_exptl_crystal_F_000 800
_exptl_crystal_size_max 0.03
_exptl_crystal_size_mid 0.25
_exptl_crystal_size_min 0.40
_refine_diff_density_max 0.379
_refine_diff_density_min -0.327
_refine_diff_density_rms 0.081
_refine_ls_extinction_method none
_refine_ls_goodness_of_fit_ref 0.904
_refine_ls_hydrogen_treatment mixed
_refine_ls_matrix_type full
_refine_ls_number_parameters 209
_refine_ls_number_reflns 3222
_refine_ls_number_restraints 6
_refine_ls_restrained_S_all 0.914
_refine_ls_R_factor_all 0.0973
_refine_ls_R_factor_gt 0.0384
_refine_ls_shift/su_max 0.001
_refine_ls_shift/su_mean 0.000
_refine_ls_structure_factor_coef Fsqd
_refine_ls_weighting_details 'calc w=1/[\s^2^(Fo^2^)+(0.0201P)^2^+0.0000P] where P=(Fo^2^+2Fc^2^)/3'
_refine_ls_weighting_scheme calc
_refine_ls_wR_factor_gt 0.0548
_refine_ls_wR_factor_ref 0.0639
_reflns_number_gt 1918
_reflns_number_total 3222
_reflns_threshold_expression >2sigma(I)
_cod_data_source_file b104195a.txt
_cod_data_source_block 4a
_cod_depositor_comments
;
The following automatic conversions were performed:

'_symmetry_cell_setting' value 'Monoclinic' changed to 'monoclinic'
according to
/usr/data/users/saulius/automatic-downloads/retrospective/RSC/lib/dictionaries/cif_core.dic
dictionary named 'cif_core.dic' version 2.4.2 from 2011-04-26.

Automatic conversion script
Id: cif_fix_values 2281 2013-09-26 08:29:07Z andrius 
;
_cod_original_sg_symbol_H-M P2(1)/n
_cod_database_code 7114796

loop_
_symmetry_equiv_pos_as_xyz
'x, y, z'
'-x+1/2, y+1/2, -z+1/2'
'-x, -y, -z'
'x-1/2, -y-1/2, z-1/2'

loop_
_atom_site_label
_atom_site_type_symbol
_atom_site_fract_x
_atom_site_fract_y
_atom_site_fract_z
_atom_site_U_iso_or_equiv
_atom_site_adp_type
_atom_site_occupancy
_atom_site_symmetry_multiplicity
_atom_site_calc_flag
_atom_site_refinement_flags
_atom_site_disorder_assembly
_atom_site_disorder_group
Fe1 Fe 0.91275(4) 0.22726(5) 0.61091(3) 0.03227(14) Uani 1 1 d . A .
Fe2 Fe 1.06853(4) 0.31567(5) 0.73250(3) 0.03405(14) Uani 1 1 d . . .
S1 S 0.86014(7) 0.32281(9) 0.75014(6) 0.0352(2) Uani 1 1 d . A .
S2 S 1.04079(7) 0.08527(9) 0.69690(6) 0.0386(2) Uani 1 1 d . A .
O2 O 1.0708(2) 0.1673(3) 0.44909(18) 0.0635(8) Uani 1 1 d . A .
N1 N 0.9186(2) 0.0951(3) 0.8693(2) 0.0436(8) Uani 1 1 d . . .
C7 C 0.9593(3) 0.0020(3) 0.7972(3) 0.0475(10) Uani 1 1 d . A .
H7A H 0.8859 -0.0494 0.7713 0.057 Uiso 1 1 calc R . .
H7B H 1.0158 -0.0687 0.8267 0.057 Uiso 1 1 calc R . .
O1 O 0.8357(2) 0.4891(3) 0.51579(17) 0.0546(7) Uani 1 1 d . A .
O4 O 1.2945(2) 0.2936(3) 0.62268(18) 0.0661(8) Uani 1 1 d . . .
C2 C 1.0078(3) 0.1881(3) 0.5118(3) 0.0419(9) Uani 1 1 d . . .
C6 C 0.8196(3) 0.1873(3) 0.8387(2) 0.0450(9) Uani 1 1 d . A .
H6A H 0.7872 0.2359 0.8951 0.054 Uiso 1 1 calc R . .
H6B H 0.7512 0.1287 0.8117 0.054 Uiso 1 1 calc R . .
C1 C 0.8633(3) 0.3880(4) 0.5538(2) 0.0375(9) Uani 1 1 d . . .
C4 C 1.2075(3) 0.3034(4) 0.6674(2) 0.0441(9) Uani 1 1 d . A .
C5 C 1.0606(3) 0.5001(4) 0.7165(3) 0.0574(11) Uani 1 1 d . A .
O5 O 1.0526(3) 0.6201(3) 0.7032(2) 0.0920(11) Uani 1 1 d . . .
O3 O 0.6935(3) 0.0491(3) 0.57374(18) 0.0767(9) Uani 1 1 d . A .
C3 C 0.7794(3) 0.1175(4) 0.5866(2) 0.0461(10) Uani 1 1 d . . .
C8 C 1.005(2) 0.1770(19) 0.930(2) 0.037(4) Uani 0.485(12) 1 d PD A 1
H8A H 1.0681 0.1112 0.9572 0.045 Uiso 0.485(12) 1 calc PR A 1
H8B H 0.9572 0.2144 0.9842 0.045 Uiso 0.485(12) 1 calc PR A 1
C9 C 1.0708(8) 0.2961(15) 0.8867(7) 0.049(4) Uani 0.485(12) 1 d PD A 1
H9 H 1.0484 0.3876 0.9173 0.059 Uiso 0.485(12) 1 calc PR A 1
C10 C 1.1927(8) 0.2997(16) 0.8535(6) 0.048(3) Uani 0.485(12) 1 d PD A 1
H10A H 1.2410 0.2110 0.8596 0.057 Uiso 0.485(12) 1 calc PR A 1
H10B H 1.2420 0.3850 0.8695 0.057 Uiso 0.485(12) 1 calc PR A 1
C8A C 1.0326(19) 0.1542(19) 0.9168(19) 0.039(4) Uani 0.515(12) 1 d PD A 2
H8A1 H 1.0033 0.2101 0.9712 0.047 Uiso 0.515(12) 1 calc PR A 2
H8A2 H 1.0785 0.0726 0.9440 0.047 Uiso 0.515(12) 1 calc PR A 2
C9A C 1.1264(12) 0.2428(10) 0.8695(7) 0.050(3) Uani 0.515(12) 1 d PD A 2
H9A H 1.2093 0.1949 0.8680 0.060 Uiso 0.515(12) 1 calc PR A 2
C10A C 1.1380(13) 0.3880(10) 0.8652(6) 0.057(3) Uani 0.515(12) 1 d PD A 2
H10C H 1.2239 0.4259 0.8666 0.069 Uiso 0.515(12) 1 calc PR A 2
H10D H 1.0798 0.4434 0.9038 0.069 Uiso 0.515(12) 1 calc PR A 2

loop_
_atom_site_aniso_label
_atom_site_aniso_U_11
_atom_site_aniso_U_22
_atom_site_aniso_U_33
_atom_site_aniso_U_23
_atom_site_aniso_U_13
_atom_site_aniso_U_12
Fe1 0.0320(3) 0.0321(3) 0.0326(3) 0.0009(2) -0.0021(2) -0.0018(2)
Fe2 0.0317(3) 0.0373(3) 0.0330(3) 0.0038(2) -0.0033(2) -0.0067(2)
S1 0.0336(5) 0.0381(5) 0.0342(5) 0.0042(4) 0.0045(4) 0.0069(4)
S2 0.0321(5) 0.0340(5) 0.0498(6) 0.0030(4) 0.0026(4) 0.0044(4)
O2 0.0798(19) 0.0533(17) 0.0586(19) -0.0148(15) 0.0271(15) -0.0075(15)
N1 0.0340(17) 0.051(2) 0.046(2) 0.0203(16) 0.0003(15) -0.0002(15)
C7 0.036(2) 0.038(2) 0.068(3) 0.023(2) -0.0017(19) 0.0006(17)
O1 0.0684(18) 0.0476(17) 0.0478(17) 0.0127(14) 0.0042(13) 0.0132(14)
O4 0.0388(15) 0.097(2) 0.0627(19) 0.0087(16) 0.0125(14) -0.0124(14)
C2 0.052(2) 0.032(2) 0.041(2) -0.0033(18) -0.0013(18) -0.0042(17)
C6 0.0353(19) 0.054(3) 0.046(2) 0.0171(19) 0.0098(16) 0.0010(18)
C1 0.0352(19) 0.048(2) 0.029(2) -0.0027(18) 0.0019(16) -0.0024(17)
C4 0.041(2) 0.050(2) 0.041(2) 0.0079(19) -0.0086(18) -0.0129(18)
C5 0.052(2) 0.050(3) 0.070(3) 0.001(2) -0.009(2) -0.014(2)
O5 0.098(2) 0.0379(18) 0.140(3) 0.0105(19) -0.014(2) -0.0160(17)
O3 0.0724(19) 0.089(2) 0.067(2) 0.0344(16) -0.0315(16) -0.0473(17)
C3 0.052(2) 0.051(3) 0.035(2) 0.0146(18) -0.0112(19) -0.0095(19)
C8 0.025(8) 0.066(9) 0.022(8) 0.015(7) 0.014(5) 0.018(6)
C9 0.042(6) 0.069(10) 0.034(6) -0.005(5) -0.021(5) -0.001(6)
C10 0.041(6) 0.072(10) 0.029(5) 0.007(5) -0.017(4) -0.011(5)
C8A 0.028(9) 0.061(7) 0.030(9) -0.001(6) 0.008(6) 0.008(6)
C9A 0.030(6) 0.075(9) 0.043(6) 0.030(6) -0.008(5) -0.011(6)
C10A 0.066(8) 0.070(7) 0.035(5) -0.006(5) -0.015(5) -0.022(6)

loop_
_atom_type_symbol
_atom_type_description
_atom_type_scat_dispersion_real
_atom_type_scat_dispersion_imag
_atom_type_scat_source
C C 0.0033 0.0016 'International Tables Vol C Tables 4.2.6.8 and 6.1.1.4'
H H 0.0000 0.0000 'International Tables Vol C Tables 4.2.6.8 and 6.1.1.4'
N N 0.0061 0.0033 'International Tables Vol C Tables 4.2.6.8 and 6.1.1.4'
O O 0.0106 0.0060 'International Tables Vol C Tables 4.2.6.8 and 6.1.1.4'
S S 0.1246 0.1234 'International Tables Vol C Tables 4.2.6.8 and 6.1.1.4'
Fe Fe 0.3463 0.8444 'International Tables Vol C Tables 4.2.6.8 and 6.1.1.4'

loop_
_geom_angle_atom_site_label_1
_geom_angle_atom_site_label_2
_geom_angle_atom_site_label_3
_geom_angle
C2 Fe1 C3 101.40(15)
C2 Fe1 C1 89.60(14)
C3 Fe1 C1 100.28(14)
C2 Fe1 S1 157.89(11)
C3 Fe1 S1 100.62(11)
C1 Fe1 S1 88.48(10)
C2 Fe1 S2 86.86(11)
C3 Fe1 S2 103.36(11)
C1 Fe1 S2 156.33(10)
S1 Fe1 S2 86.11(3)
C2 Fe1 Fe2 102.71(11)
C3 Fe1 Fe2 147.00(10)
C1 Fe1 Fe2 102.09(10)
S1 Fe1 Fe2 56.33(3)
S2 Fe1 Fe2 56.18(3)
C5 Fe2 C4 92.17(16)
C5 Fe2 C10A 78.9(3)
C4 Fe2 C10A 101.3(4)
C5 Fe2 C9A 116.7(3)
C4 Fe2 C9A 102.5(4)
C10A Fe2 C9A 38.0(3)
C5 Fe2 C10 101.5(4)
C4 Fe2 C10 83.9(3)
C10A Fe2 C10 28.1(3)
C9A Fe2 C10 25.0(3)
C5 Fe2 C9 102.2(4)
C4 Fe2 C9 121.3(3)
C10A Fe2 C9 31.7(3)
C9A Fe2 C9 21.9(3)
C10 Fe2 C9 37.7(3)
C5 Fe2 S2 157.44(13)
C4 Fe2 S2 85.96(11)
C10A Fe2 S2 123.5(2)
C9A Fe2 S2 85.6(3)
C10 Fe2 S2 100.7(4)
C9 Fe2 S2 97.9(4)
C5 Fe2 S1 86.51(12)
C4 Fe2 S1 155.03(11)
C10A Fe2 S1 102.9(4)
C9A Fe2 S1 100.3(4)
C10 Fe2 S1 120.9(2)
C9 Fe2 S1 83.2(2)
S2 Fe2 S1 85.84(3)
C5 Fe2 Fe1 102.31(12)
C4 Fe2 Fe1 100.33(11)
C10A Fe2 Fe1 158.3(4)
C9A Fe2 Fe1 133.4(3)
C10 Fe2 Fe1 155.7(4)
C9 Fe2 Fe1 130.1(2)
S2 Fe2 Fe1 56.18(3)
S1 Fe2 Fe1 55.89(3)
C6 S1 Fe1 112.29(12)
C6 S1 Fe2 107.65(10)
Fe1 S1 Fe2 67.77(3)
C7 S2 Fe2 107.64(12)
C7 S2 Fe1 111.76(11)
Fe2 S2 Fe1 67.63(3)
C7 N1 C6 113.6(3)
C7 N1 C8 123.1(7)
C6 N1 C8 107.9(8)
C7 N1 C8A 107.0(7)
C6 N1 C8A 120.1(8)
C8 N1 C8A 16.2(11)
N1 C7 S2 116.1(2)
O2 C2 Fe1 177.6(3)
N1 C6 S1 116.1(2)
O1 C1 Fe1 177.6(3)
O4 C4 Fe2 177.5(3)
O5 C5 Fe2 177.5(4)
O3 C3 Fe1 178.0(4)
N1 C8 C9 117.3(19)
C10 C9 C8 128.3(15)
C10 C9 Fe2 69.7(5)
C8 C9 Fe2 119.2(13)
C9 C10 Fe2 72.5(5)
C9A C8A N1 124.7(19)
C10A C9A C8A 130.2(16)
C10A C9A Fe2 70.3(4)
C8A C9A Fe2 113.9(13)
C9A C10A Fe2 71.7(5)

loop_
_geom_bond_atom_site_label_1
_geom_bond_atom_site_label_2
_geom_bond_distance
Fe1 C2 1.790(4)
Fe1 C3 1.796(4)
Fe1 C1 1.797(4)
Fe1 S1 2.2480(9)
Fe1 S2 2.2579(10)
Fe1 Fe2 2.5132(6)
Fe2 C5 1.764(4)
Fe2 C4 1.775(4)
Fe2 C10A 2.115(7)
Fe2 C9A 2.133(9)
Fe2 C10 2.149(8)
Fe2 C9 2.185(10)
Fe2 S2 2.2578(10)
Fe2 S1 2.2596(9)
S1 C6 1.851(3)
S2 C7 1.858(3)
O2 C2 1.144(4)
N1 C7 1.423(4)
N1 C6 1.436(4)
N1 C8 1.47(3)
N1 C8A 1.49(3)
O1 C1 1.135(3)
O4 C4 1.145(4)
C5 O5 1.154(4)
O3 C3 1.140(3)
C8 C9 1.476(12)
C9 C10 1.401(11)
C8A C9A 1.482(11)
C9A C10A 1.383(11)
